data_1100825
loop_
_publ_author_name
'Evans, William J.'
'Kozimor, Stosh A.'
'Brady, Jason C.'
'Davis, Benjamin L.'
'Nyce, Gregory W.'
'Seibel, Christopher A.'
'Ziller, Joseph W.'
'Doedens, Robert J.'

_publ_section_title
;
 Metallocene Allyl Reactivity in the Presence of Alkenes Tethered to
 Cyclopentadienyl Ligands
;
_journal_issue 10
_journal_name_full Organometallics
_journal_page_first 2269
_journal_page_last 2278
_journal_paper_doi 10.1021/om049286x
_journal_volume 24
_journal_year 2005
_chemical_formula_sum 'C23 H35 Si Y'
_chemical_formula_weight 428.51
_space_group_IT_number 110
_symmetry_cell_setting tetragonal
_symmetry_space_group_name_Hall 'I 4bw -2c'
_symmetry_space_group_name_H-M 'I 41 c d'
_atom_sites_solution_hydrogens geom
_atom_sites_solution_primary direct
_atom_sites_solution_secondary difmap
_cell_angle_alpha 90.00
_cell_angle_beta 90.00
_cell_angle_gamma 90.00
_cell_formula_units_Z 16
_cell_length_a 29.2318(15)
_cell_length_b 29.2318(15)
_cell_length_c 10.1105(7)
_cell_measurement_reflns_used ?
_cell_measurement_temperature 163(2)
_cell_measurement_theta_max ?
_cell_measurement_theta_min ?
_cell_volume 8639.4(9)
_diffrn_ambient_temperature 163(2)
_diffrn_detector_area_resol_mean ?
_diffrn_measurement_device_type 'CCD area detector'
_diffrn_measurement_method 'phi and omega scans'
_diffrn_radiation_monochromator graphite
_diffrn_radiation_source 'sealed tube'
_diffrn_radiation_type MoK\a
_diffrn_radiation_wavelength 0.71073
_diffrn_reflns_av_R_equivalents 0.0586
_diffrn_reflns_av_sigmaI/netI 0.0465
_diffrn_reflns_limit_h_max 38
_diffrn_reflns_limit_h_min -38
_diffrn_reflns_limit_k_max 38
_diffrn_reflns_limit_k_min -38
_diffrn_reflns_limit_l_max 13
_diffrn_reflns_limit_l_min -13
_diffrn_reflns_number 45278
_diffrn_reflns_theta_max 28.28
_diffrn_reflns_theta_min 1.39
_diffrn_standards_decay_% '< 1.0'
_diffrn_standards_interval_count ?
_diffrn_standards_interval_time ?
_diffrn_standards_number ?
_exptl_absorpt_coefficient_mu 2.759
_exptl_absorpt_correction_T_max 0.5573
_exptl_absorpt_correction_T_min 0.4452
_exptl_absorpt_correction_type numerical
_exptl_absorpt_process_details 'Bruker SADABS'
_exptl_crystal_colour yellow
_exptl_crystal_density_diffrn 1.318
_exptl_crystal_density_meas ?
_exptl_crystal_density_method 'not measured'
_exptl_crystal_description rods
_exptl_crystal_F_000 3616
_exptl_crystal_size_max 0.35
_exptl_crystal_size_mid 0.27
_exptl_crystal_size_min 0.24
_refine_ls_abs_structure_details 'Flack H D (1983), Acta Cryst. A39, 876-881'
_refine_ls_abs_structure_Flack -0.023(6)
_refine_ls_extinction_coef ?
_refine_ls_extinction_method none
_refine_ls_goodness_of_fit_ref 1.074
_refine_ls_hydrogen_treatment constr
_refine_ls_matrix_type full
_refine_ls_number_parameters 226
_refine_ls_number_reflns 5325
_refine_ls_number_restraints 1
_refine_ls_restrained_S_all 1.074
_refine_ls_R_factor_all 0.0485
_refine_ls_R_factor_gt 0.0361
_refine_ls_shift/su_max 0.003
_refine_ls_shift/su_mean 0.000
_refine_ls_structure_factor_coef Fsqd
_refine_ls_weighting_details 'calc w=1/[\s^2^(Fo^2^)+(0.0488P)^2^+6.9213P] where P=(Fo^2^+2Fc^2^)/3'
_refine_ls_weighting_scheme calc
_refine_ls_wR_factor_gt 0.0896
_refine_ls_wR_factor_ref 0.0965
_reflns_number_gt 4611
_reflns_number_total 5325
_reflns_threshold_expression >2sigma(I)
_cod_depositor_comments
;
The following automatic conversions were performed:
'_symmetry_cell_setting' value 'Tetragonal' changed to 'tetragonal'
according to '/home/saulius/struct/CIF-dictionaries/cif_core.dic'
dictionary named 'cif_core.dic' version 2.4.1 from 2010-06-29.

Automatic conversion script
Id: cif_fix_enum 1527 2010-12-29 10:47:43Z saulius 

The following automatic conversions were performed:

'_exptl_crystal_density_meas' value 'none' was changed to '?' - the
value is perceived as not measured.

Automatic conversion script
Id: cif_fix_values 3008 2015-01-20 13:52:24Z robertas 
;
_cod_original_sg_symbol_H-M I4(1)cd
_cod_database_code 1100825

loop_
_symmetry_equiv_pos_as_xyz
'x, y, z'
'-x+1/2, -y+1/2, z+1/2'
'-y, x+1/2, z+1/4'
'y+1/2, -x, z+3/4'
'x, -y, z+1/2'
'-x+1/2, y+1/2, z'
'-y, -x+1/2, z+3/4'
'y+1/2, x, z+1/4'
'x+1/2, y+1/2, z+1/2'
'-x+1, -y+1, z+1'
'-y+1/2, x+1, z+3/4'
'y+1, -x+1/2, z+5/4'
'x+1/2, -y+1/2, z+1'
'-x+1, y+1, z+1/2'
'-y+1/2, -x+1, z+5/4'
'y+1, x+1/2, z+3/4'

loop_
_atom_site_label
_atom_site_type_symbol
_atom_site_fract_x
_atom_site_fract_y
_atom_site_fract_z
_atom_site_U_iso_or_equiv
_atom_site_adp_type
_atom_site_occupancy
_atom_site_symmetry_multiplicity
_atom_site_calc_flag
_atom_site_refinement_flags
_atom_site_disorder_assembly
_atom_site_disorder_group
Y1 Y 0.887047(10) 0.372793(10) 0.63242(3) 0.01784(8) Uani 1 1 d . . .
Si1 Si 0.85816(3) 0.37562(3) 0.94942(9) 0.0219(2) Uani 1 1 d . . .
C1 C 0.81010(11) 0.40954(12) 0.7113(4) 0.0224(7) Uani 1 1 d . . .
C2 C 0.79834(11) 0.39287(12) 0.5841(4) 0.0236(7) Uani 1 1 d . . .
C3 C 0.80047(11) 0.34425(12) 0.5884(3) 0.0225(7) Uani 1 1 d . . .
C4 C 0.81418(11) 0.33139(12) 0.7176(3) 0.0218(7) Uani 1 1 d . . .
C5 C 0.82001(11) 0.37205(11) 0.7975(3) 0.0192(7) Uani 1 1 d . . .
C6 C 0.80711(13) 0.45993(12) 0.7467(4) 0.0314(8) Uani 1 1 d . . .
H6A H 0.8167 0.4643 0.8387 0.047 Uiso 1 1 calc R . .
H6B H 0.7755 0.4705 0.7361 0.047 Uiso 1 1 calc R . .
H6C H 0.8272 0.4776 0.6882 0.047 Uiso 1 1 calc R . .
C7 C 0.78185(13) 0.42087(13) 0.4679(4) 0.0320(8) Uani 1 1 d . . .
H7A H 0.7763 0.4007 0.3922 0.048 Uiso 1 1 calc R . .
H7B H 0.8052 0.4435 0.4443 0.048 Uiso 1 1 calc R . .
H7C H 0.7534 0.4366 0.4917 0.048 Uiso 1 1 calc R . .
C8 C 0.78666(13) 0.31192(13) 0.4789(4) 0.0319(8) Uani 1 1 d . . .
H8A H 0.7786 0.3295 0.3998 0.048 Uiso 1 1 calc R . .
H8B H 0.7602 0.2938 0.5074 0.048 Uiso 1 1 calc R . .
H8C H 0.8122 0.2914 0.4585 0.048 Uiso 1 1 calc R . .
C9 C 0.81790(13) 0.28166(12) 0.7604(4) 0.0278(8) Uani 1 1 d . . .
H9A H 0.8282 0.2802 0.8525 0.042 Uiso 1 1 calc R . .
H9B H 0.8400 0.2658 0.7038 0.042 Uiso 1 1 calc R . .
H9C H 0.7879 0.2669 0.7523 0.042 Uiso 1 1 calc R . .
C10 C 0.93671(11) 0.41606(11) 0.8060(3) 0.0206(7) Uani 1 1 d . . .
C11 C 0.97007(11) 0.40090(12) 0.7137(4) 0.0242(7) Uani 1 1 d . . .
C12 C 0.97177(11) 0.35265(11) 0.7178(3) 0.0215(7) Uani 1 1 d . . .
C13 C 0.93969(11) 0.33727(11) 0.8123(4) 0.0213(7) Uani 1 1 d . . .
C14 C 0.91666(12) 0.37667(10) 0.8702(4) 0.0208(7) Uani 1 1 d . . .
C15 C 0.92873(12) 0.46581(11) 0.8362(4) 0.0280(8) Uani 1 1 d . . .
H15A H 0.9044 0.4687 0.9022 0.042 Uiso 1 1 calc R . .
H15B H 0.9197 0.4818 0.7551 0.042 Uiso 1 1 calc R . .
H15C H 0.9569 0.4794 0.8709 0.042 Uiso 1 1 calc R . .
C16 C 1.00138(12) 0.43159(11) 0.6338(5) 0.0309(7) Uani 1 1 d . . .
H16A H 0.9930 0.4636 0.6486 0.046 Uiso 1 1 calc R . .
H16B H 0.9983 0.4243 0.5397 0.046 Uiso 1 1 calc R . .
H16C H 1.0331 0.4267 0.6616 0.046 Uiso 1 1 calc R . .
C17 C 1.00551(12) 0.32344(12) 0.6440(4) 0.0312(8) Uani 1 1 d . . .
H17A H 0.9995 0.2911 0.6630 0.047 Uiso 1 1 calc R . .
H17B H 1.0366 0.3312 0.6721 0.047 Uiso 1 1 calc R . .
H17C H 1.0024 0.3289 0.5488 0.047 Uiso 1 1 calc R . .
C18 C 0.93417(12) 0.28743(11) 0.8481(4) 0.0280(8) Uani 1 1 d . . .
H18A H 0.9103 0.2843 0.9155 0.042 Uiso 1 1 calc R . .
H18B H 0.9631 0.2756 0.8829 0.042 Uiso 1 1 calc R . .
H18C H 0.9255 0.2700 0.7692 0.042 Uiso 1 1 calc R . .
C19 C 0.84725(13) 0.42763(14) 1.0542(4) 0.0341(9) Uani 1 1 d . . .
H19A H 0.8510 0.4552 1.0003 0.051 Uiso 1 1 calc R . .
H19B H 0.8691 0.4283 1.1277 0.051 Uiso 1 1 calc R . .
H19C H 0.8160 0.4265 1.0892 0.051 Uiso 1 1 calc R . .
C20 C 0.84979(14) 0.32746(15) 1.0686(4) 0.0371(10) Uani 1 1 d . . .
H20A H 0.8189 0.3290 1.1059 0.056 Uiso 1 1 calc R . .
H20B H 0.8723 0.3298 1.1399 0.056 Uiso 1 1 calc R . .
H20C H 0.8537 0.2983 1.0223 0.056 Uiso 1 1 calc R . .
C21 C 0.90790(15) 0.32500(15) 0.4272(4) 0.0355(9) Uani 1 1 d . . .
C22 C 0.9270(2) 0.3675(2) 0.4047(5) 0.0618(15) Uani 1 1 d . . .
C23 C 0.90550(14) 0.40963(15) 0.4054(4) 0.0393(10) Uani 1 1 d . . .

loop_
_atom_site_aniso_label
_atom_site_aniso_U_11
_atom_site_aniso_U_22
_atom_site_aniso_U_33
_atom_site_aniso_U_23
_atom_site_aniso_U_13
_atom_site_aniso_U_12
Y1 0.01680(14) 0.01938(15) 0.01734(14) 0.00066(13) -0.00025(13) 0.00163(11)
Si1 0.0227(5) 0.0266(5) 0.0164(5) 0.0014(4) 0.0008(4) 0.0014(4)
C1 0.0196(16) 0.0242(18) 0.0235(18) 0.0039(14) 0.0021(13) 0.0047(13)
C2 0.0141(15) 0.0321(19) 0.0247(18) 0.0072(14) 0.0005(13) 0.0045(13)
C3 0.0156(15) 0.0299(19) 0.0221(17) -0.0002(14) -0.0027(12) 0.0003(13)
C4 0.0195(16) 0.0230(17) 0.0230(18) -0.0005(13) -0.0004(13) -0.0006(13)
C5 0.0174(16) 0.0223(17) 0.0179(16) 0.0016(13) 0.0026(12) 0.0003(12)
C6 0.0312(19) 0.0251(19) 0.038(2) 0.0042(16) -0.0004(17) 0.0074(14)
C7 0.0263(19) 0.043(2) 0.0266(19) 0.0071(17) -0.0036(15) 0.0092(16)
C8 0.027(2) 0.037(2) 0.032(2) -0.0016(17) -0.0051(16) -0.0034(15)
C9 0.0298(18) 0.0219(18) 0.032(2) 0.0011(15) -0.0029(16) -0.0004(14)
C10 0.0225(17) 0.0180(16) 0.0214(17) -0.0008(13) -0.0020(13) -0.0005(13)
C11 0.0215(17) 0.0240(17) 0.0270(18) 0.0004(14) -0.0031(14) -0.0002(13)
C12 0.0165(15) 0.0242(17) 0.0238(17) -0.0034(14) -0.0041(13) 0.0044(12)
C13 0.0214(17) 0.0185(16) 0.0241(17) -0.0032(13) -0.0071(14) 0.0026(13)
C14 0.0260(17) 0.0212(16) 0.0154(16) -0.0005(14) -0.0074(15) 0.0005(11)
C15 0.0266(18) 0.0210(17) 0.036(2) -0.0038(15) 0.0014(15) -0.0016(13)
C16 0.0244(15) 0.0309(16) 0.0376(18) -0.004(2) 0.0028(16) -0.0060(15)
C17 0.0246(17) 0.0367(18) 0.032(2) -0.0051(19) -0.0005(17) 0.0102(14)
C18 0.0321(19) 0.0218(17) 0.030(2) 0.0011(14) -0.0055(14) 0.0047(14)
C19 0.030(2) 0.046(2) 0.027(2) -0.0096(17) 0.0028(16) 0.0052(17)
C20 0.030(2) 0.050(3) 0.031(2) 0.0164(19) -0.0024(17) -0.0071(18)
C21 0.042(2) 0.041(2) 0.0229(19) -0.0102(16) 0.0078(17) -0.0020(18)
C22 0.072(4) 0.075(4) 0.039(3) -0.002(3) 0.008(3) -0.003(3)
C23 0.040(2) 0.045(2) 0.034(3) 0.0055(18) 0.0086(18) -0.0017(18)

loop_
_atom_type_symbol
_atom_type_description
_atom_type_scat_dispersion_real
_atom_type_scat_dispersion_imag
_atom_type_scat_source
C C 0.0033 0.0016 'International Tables Vol C Tables 4.2.6.8 and 6.1.1.4'
H H 0.0000 0.0000 'International Tables Vol C Tables 4.2.6.8 and 6.1.1.4'
Si Si 0.0817 0.0704 'International Tables Vol C Tables 4.2.6.8 and 6.1.1.4'
Y Y -2.7962 3.5667 'International Tables Vol C Tables 4.2.6.8 and 6.1.1.4'
